data_7047555
loop_
_publ_author_name
'Wang, Hongfeng'
'Bald\'e, Ch\'erif'
'Grosjean, Arnaud'
'Desplanches, C\'edric'
'Guionneau, Philippe'
'Chastanet, Guillaume'

_publ_section_title
;
 Seven-coordinated iron(ii) spin-crossover molecules: some learning from
 iron substitution in
 [Fe<sub>x</sub>Mn<sub>1-x</sub>(L<sub>222</sub>N<sub>3</sub>O<sub>2</sub>)(CN)<sub>2</sub>]&#x00B7;H<sub>2</sub>O
 solid solutions.
;
_journal_issue 41
_journal_name_full 'Dalton transactions (Cambridge, England : 2003)'
_journal_page_first 14741
_journal_page_last 14750
_journal_paper_doi 10.1039/c8dt02517g
_journal_volume 47
_journal_year 2018
_chemical_formula_moiety 'C17 H21 Fe0.64 Mn0.36 N5 O2, H2 O'
_chemical_formula_sum 'C17 H23 Fe0.64 Mn0.36 N5 O3'
_chemical_formula_weight 400.92
_space_group_crystal_system monoclinic
_space_group_IT_number 15
_space_group_name_Hall '-C 2yc'
_space_group_name_H-M_alt 'C 1 2/c 1'
_symmetry_space_group_name_Hall '-C 2yc'
_symmetry_space_group_name_H-M 'C 1 2/c 1'
_atom_sites_solution_hydrogens mixed
_audit_creation_date 2018-08-02
_audit_creation_method
;
Olex2 1.2
(compiled 2018.05.29 svn.r3508 for OlexSys, GUI svn.r5506)
;
_audit_update_record
;
2018-08-31 deposited with the CCDC.
2018-09-13 downloaded from the CCDC.
;
_cell_angle_alpha 90
_cell_angle_beta 116.210(2)
_cell_angle_gamma 90
_cell_formula_units_Z 4
_cell_length_a 17.3332(4)
_cell_length_b 12.0778(4)
_cell_length_c 10.1168(2)
_cell_measurement_reflns_used 4050
_cell_measurement_temperature 250(2)
_cell_measurement_theta_max 27.48
_cell_measurement_theta_min 1.00
_cell_volume 1900.16(9)
_computing_cell_refinement 'DENZO-SMN (Otwinowski & Minor, 1997)'
_computing_data_collection 'KappaCCD Server Software (Nonius, 1997)'
_computing_data_reduction DENZO-SMN
_computing_molecular_graphics 'Olex2 (Dolomanov et al., 2009)'
_computing_publication_material 'Olex2 (Dolomanov et al., 2009)'
_computing_structure_refinement 'ShelXL (Sheldrick, 2015)'
_diffrn_ambient_temperature 250(2)
_diffrn_measured_fraction_theta_full 0.994
_diffrn_measured_fraction_theta_max 0.994
_diffrn_measurement_device_type 'Nonius KappaCCD'
_diffrn_measurement_method '\f scans, and \w scans with \k'
_diffrn_radiation_monochromator graphite
_diffrn_radiation_type MoK\a
_diffrn_radiation_wavelength 0.71073
_diffrn_reflns_av_R_equivalents 0.1428
_diffrn_reflns_av_unetI/netI 0.0908
_diffrn_reflns_Laue_measured_fraction_full 0.994
_diffrn_reflns_Laue_measured_fraction_max 0.994
_diffrn_reflns_limit_h_max 22
_diffrn_reflns_limit_h_min -22
_diffrn_reflns_limit_k_max 15
_diffrn_reflns_limit_k_min -15
_diffrn_reflns_limit_l_max 12
_diffrn_reflns_limit_l_min -13
_diffrn_reflns_number 7309
_diffrn_reflns_point_group_measured_fraction_full 0.994
_diffrn_reflns_point_group_measured_fraction_max 0.994
_diffrn_reflns_theta_full 25.242
_diffrn_reflns_theta_max 27.434
_diffrn_reflns_theta_min 3.374
_diffrn_source 'fine-focus sealed tube'
_exptl_absorpt_coefficient_mu 0.784
_exptl_absorpt_correction_T_max 0.9009
_exptl_absorpt_correction_T_min 0.8732
_exptl_absorpt_correction_type empirical
_exptl_absorpt_process_details scalepack
_exptl_crystal_colour 'dark blue'
_exptl_crystal_colour_modifier dark
_exptl_crystal_colour_primary blue
_exptl_crystal_density_diffrn 1.401
_exptl_crystal_density_method 'not measured'
_exptl_crystal_description prism
_exptl_crystal_F_000 839
_exptl_crystal_size_max 0.17
_exptl_crystal_size_mid 0.13
_exptl_crystal_size_min 0.13
_refine_diff_density_max 1.072
_refine_diff_density_min -0.421
_refine_diff_density_rms 0.103
_refine_ls_extinction_method none
_refine_ls_goodness_of_fit_ref 1.052
_refine_ls_hydrogen_treatment mixed
_refine_ls_matrix_type full
_refine_ls_number_parameters 130
_refine_ls_number_reflns 2164
_refine_ls_number_restraints 3
_refine_ls_restrained_S_all 1.051
_refine_ls_R_factor_all 0.0738
_refine_ls_R_factor_gt 0.0613
_refine_ls_shift/su_max 0.000
_refine_ls_shift/su_mean 0.000
_refine_ls_structure_factor_coef Fsqd
_refine_ls_weighting_details 'w=1/[\s^2^(Fo^2^)+(0.0611P)^2^+1.6599P] where P=(Fo^2^+2Fc^2^)/3'
_refine_ls_weighting_scheme calc
_refine_ls_wR_factor_gt 0.1240
_refine_ls_wR_factor_ref 0.1309
_reflns_Friedel_coverage 0.000
_reflns_number_gt 1816
_reflns_number_total 2164
_reflns_threshold_expression 'I > 2\s(I)'
_cod_data_source_file c8dt02517g2.cif
_cod_data_source_block mn45sato250k
_cod_depositor_comments 'Adding full bibliography for 7047551--7047555.cif.'
_cod_database_code 7047555
_shelx_shelxl_version_number 2018/1
_shelx_space_group_comment
;
The symmetry employed for this shelxl refinement is uniquely defined
by the following loop, which should always be used as a source of
symmetry information in preference to the above space-group names.
They are only intended as comments.
;
_shelx_estimated_absorpt_t_max 0.905
_shelx_estimated_absorpt_t_min 0.878
_olex2_refinement_description
;
1. Fixed Uiso
 At 1.2 times of:
  All C(H) groups, All C(H,H) groups
 At 1.5 times of:
  All C(H,H,H) groups
2. Shared sites
{Mn1, Fe1}
3. Restrained distances
 O1-H1C
 0.86 with sigma of 0.02
 O1-H1D
 0.86 with sigma of 0.02
 H1D-H1C
 1.39 with sigma of 0.02
4. Uiso/Uaniso restraints and constraints
Uanis(Mn1) = Uanis(Fe1)
5. Others
 Fixed Sof: Fe1(0.319) O1(0.5) H1C(0.5) H1D(0.5) Mn1(0.181)
 Fixed Uiso: H1C(0.12) H1D(0.12)
6.a Secondary CH2 refined with riding coordinates:
 C8(H8A,H8B), C1(H1A,H1B), C2(H2A,H2B)
6.b Me refined with riding coordinates:
 C3(H3A,H3B,H3C)
6.c Aromatic/amide H refined with riding coordinates:
 C6(H6), C9(H9)
;
_olex2_submission_special_instructions 'No special instructions were received'

loop_
_space_group_symop_operation_xyz
'x, y, z'
'-x, y, -z+1/2'
'x+1/2, y+1/2, z'
'-x+1/2, y+1/2, -z+1/2'
'-x, -y, -z'
'x, -y, z-1/2'
'-x+1/2, -y+1/2, -z'
'x+1/2, -y+1/2, z-1/2'

loop_
_atom_site_label
_atom_site_type_symbol
_atom_site_fract_x
_atom_site_fract_y
_atom_site_fract_z
_atom_site_U_iso_or_equiv
_atom_site_adp_type
_atom_site_occupancy
_atom_site_site_symmetry_order
_atom_site_calc_flag
_atom_site_refinement_flags_posn
_atom_site_refinement_flags_adp
_atom_site_refinement_flags_occupancy
_atom_site_disorder_assembly
_atom_site_disorder_group
Fe1 Fe 0.000000 0.26356(4) 0.250000 0.0335(2) Uani 0.638 2 d S T P A 1
O1 O -0.2267(5) 0.3312(7) -0.4429(8) 0.098(2) Uani 0.5 1 d D . . B -1
O2 O -0.05781(13) 0.41923(16) 0.1049(2) 0.0504(5) Uani 1 1 d . . . . .
N2 N -0.09776(13) 0.20701(19) 0.0304(2) 0.0384(5) Uani 1 1 d . . . . .
N3 N 0.000000 0.0861(2) 0.250000 0.0318(6) Uani 1 2 d S T P . .
N1 N 0.14854(19) 0.2864(3) 0.1312(3) 0.0651(8) Uani 1 1 d . . . . .
C3 C -0.16982(18) 0.0503(3) -0.1391(3) 0.0546(8) Uani 1 1 d . . . . .
H3A H -0.164651 -0.029568 -0.129039 0.082 Uiso 1 1 calc R . . . .
H3B H -0.228243 0.072096 -0.162036 0.082 Uiso 1 1 calc R . . . .
H3C H -0.156047 0.073896 -0.217833 0.082 Uiso 1 1 calc R . . . .
C4 C 0.10180(18) 0.2797(2) 0.1739(3) 0.0434(6) Uani 1 1 d . . . . .
C5 C -0.05282(14) 0.0312(2) 0.1283(2) 0.0340(5) Uani 1 1 d . . . . .
C6 C -0.05403(18) -0.0842(2) 0.1244(3) 0.0464(6) Uani 1 1 d . . . . .
H6 H -0.090610 -0.122577 0.038647 0.056 Uiso 1 1 calc R . . . .
C7 C -0.10842(15) 0.1039(2) 0.0035(3) 0.0375(6) Uani 1 1 d . . . . .
C8 C -0.1432(2) 0.3991(3) -0.0014(3) 0.0570(8) Uani 1 1 d . . . . .
H8A H -0.163347 0.460124 -0.072503 0.068 Uiso 1 1 calc R . . . .
H8B H -0.181320 0.393523 0.046577 0.068 Uiso 1 1 calc R . . . .
C9 C 0.000000 -0.1404(3) 0.250000 0.0559(11) Uani 1 2 d S T P . .
H9 H 0.000000 -0.218228 0.250001 0.067 Uiso 1 2 calc RS T P . .
C1 C -0.1445(2) 0.2926(3) -0.0790(3) 0.0520(7) Uani 1 1 d . . . . .
H1A H -0.204013 0.268938 -0.138497 0.062 Uiso 1 1 calc R . . . .
H1B H -0.117364 0.303595 -0.144960 0.062 Uiso 1 1 calc R . . . .
C2 C -0.0445(2) 0.5159(2) 0.1903(4) 0.0717(11) Uani 1 1 d . . . . .
H2A H -0.085549 0.518373 0.232686 0.086 Uiso 1 1 calc R . . . .
H2B H -0.053689 0.581471 0.128044 0.086 Uiso 1 1 calc R . . . .
H1C H -0.204(6) 0.320(9) -0.502(9) 0.120 Uiso 0.5 1 d D . . C -1
H1D H -0.256(7) 0.273(6) -0.444(13) 0.120 Uiso 0.5 1 d D . . D -1
Mn1 Mn 0.000000 0.26356(4) 0.250000 0.0335(2) Uani 0.362 2 d S T P A 2

loop_
_atom_site_aniso_label
_atom_site_aniso_U_11
_atom_site_aniso_U_22
_atom_site_aniso_U_33
_atom_site_aniso_U_23
_atom_site_aniso_U_13
_atom_site_aniso_U_12
Fe1 0.0333(3) 0.0311(3) 0.0349(3) 0.000 0.0138(2) 0.000
O1 0.113(4) 0.110(5) 0.113(4) -0.036(4) 0.089(4) -0.038(4)
O2 0.0516(10) 0.0348(10) 0.0542(10) 0.0028(9) 0.0137(9) 0.0030(8)
N2 0.0374(10) 0.0376(11) 0.0347(10) 0.0016(9) 0.0110(9) 0.0002(9)
N3 0.0349(13) 0.0264(13) 0.0338(13) 0.000 0.0149(11) 0.000
N1 0.0556(15) 0.0704(19) 0.0696(17) -0.0236(15) 0.0281(15) -0.0091(14)
C3 0.0509(15) 0.0586(18) 0.0415(13) -0.0116(13) 0.0089(12) -0.0055(14)
C4 0.0431(13) 0.0389(14) 0.0428(13) -0.0087(11) 0.0140(12) -0.0020(11)
C5 0.0367(11) 0.0311(12) 0.0381(11) -0.0034(9) 0.0202(10) -0.0037(9)
C6 0.0575(15) 0.0323(13) 0.0510(14) -0.0090(12) 0.0254(13) -0.0073(12)
C7 0.0367(11) 0.0417(14) 0.0338(11) -0.0038(10) 0.0150(10) -0.0053(10)
C8 0.0531(16) 0.0466(16) 0.0578(16) 0.0125(14) 0.0123(14) 0.0098(13)
C9 0.073(3) 0.0251(17) 0.070(3) 0.000 0.031(2) 0.000
C1 0.0516(15) 0.0482(16) 0.0416(13) 0.0101(13) 0.0073(12) 0.0051(13)
C2 0.083(2) 0.0285(13) 0.079(2) 0.0035(16) 0.0129(19) 0.0106(15)
Mn1 0.0333(3) 0.0311(3) 0.0349(3) 0.000 0.0138(2) 0.000

loop_
_atom_type_symbol
_atom_type_description
_atom_type_scat_dispersion_real
_atom_type_scat_dispersion_imag
_atom_type_scat_source
C C 0.0033 0.0016 'International Tables Vol C Tables 4.2.6.8 and 6.1.1.4'
H H 0.0000 0.0000 'International Tables Vol C Tables 4.2.6.8 and 6.1.1.4'
Fe Fe 0.3463 0.8444 'International Tables Vol C Tables 4.2.6.8 and 6.1.1.4'
Mn Mn 0.3368 0.7283 'International Tables Vol C Tables 4.2.6.8 and 6.1.1.4'
N N 0.0061 0.0033 'International Tables Vol C Tables 4.2.6.8 and 6.1.1.4'
O O 0.0106 0.0060 'International Tables Vol C Tables 4.2.6.8 and 6.1.1.4'

loop_
_geom_angle_atom_site_label_1
_geom_angle_atom_site_label_2
_geom_angle_atom_site_label_3
_geom_angle
_geom_angle_site_symmetry_1
_geom_angle_site_symmetry_3
O2 Fe1 O2 71.90(10) 2 .
N2 Fe1 O2 143.65(8) . 2
N2 Fe1 O2 143.65(8) 2 .
N2 Fe1 O2 72.04(8) . .
N2 Fe1 O2 72.04(8) 2 2
N2 Fe1 N2 144.24(12) . 2
N3 Fe1 O2 144.05(5) . 2
N3 Fe1 O2 144.05(5) . .
N3 Fe1 N2 72.12(6) . 2
N3 Fe1 N2 72.12(6) . .
N3 Fe1 C4 95.03(7) . 2
N3 Fe1 C4 95.03(7) . .
C4 Fe1 O2 87.76(9) . 2
C4 Fe1 O2 87.76(9) 2 .
C4 Fe1 O2 84.09(9) . .
C4 Fe1 O2 84.09(9) 2 2
C4 Fe1 N2 92.99(9) 2 2
C4 Fe1 N2 90.09(9) 2 .
C4 Fe1 N2 92.99(9) . .
C4 Fe1 N2 90.09(9) . 2
C4 Fe1 C4 169.94(14) 2 .
C8 O2 Fe1 110.85(17) . .
C8 O2 Mn1 110.85(17) . .
C2 O2 Fe1 112.04(17) . .
C2 O2 C8 116.2(3) . .
C2 O2 Mn1 112.04(17) . .
C7 N2 Fe1 119.31(17) . .
C7 N2 C1 123.3(2) . .
C7 N2 Mn1 119.31(17) . .
C1 N2 Fe1 117.38(18) . .
C1 N2 Mn1 117.38(18) . .
C5 N3 Fe1 119.61(13) 2 .
C5 N3 Fe1 119.61(13) . .
C5 N3 C5 120.8(3) . 2
C5 N3 Mn1 119.61(13) 2 .
C5 N3 Mn1 119.61(13) . .
N1 C4 Fe1 176.9(3) . .
N1 C4 Mn1 176.9(3) . .
N3 C5 C6 121.0(2) . .
N3 C5 C7 114.3(2) . .
C6 C5 C7 124.7(2) . .
C9 C6 C5 118.1(2) . .
N2 C7 C3 126.9(2) . .
N2 C7 C5 114.7(2) . .
C5 C7 C3 118.4(2) . .
O2 C8 C1 108.3(3) . .
C6 C9 C6 121.0(3) . 2
N2 C1 C8 109.4(2) . .
O2 C2 C2 109.2(3) . 2
O2 Mn1 O2 71.90(10) 2 .
N2 Mn1 O2 143.65(8) 2 .
N2 Mn1 O2 143.65(8) . 2
N2 Mn1 O2 72.04(8) 2 2
N2 Mn1 O2 72.04(8) . .
N2 Mn1 N2 144.24(12) . 2
N3 Mn1 O2 144.05(5) . .
N3 Mn1 O2 144.05(5) . 2
N3 Mn1 N2 72.12(6) . 2
N3 Mn1 N2 72.12(6) . .
N3 Mn1 C4 95.03(7) . 2
N3 Mn1 C4 95.03(7) . .
C4 Mn1 O2 87.76(9) . 2
C4 Mn1 O2 84.09(9) . .
C4 Mn1 O2 84.09(9) 2 2
C4 Mn1 O2 87.76(9) 2 .
C4 Mn1 N2 90.09(9) 2 .
C4 Mn1 N2 92.99(9) . .
C4 Mn1 N2 92.99(9) 2 2
C4 Mn1 N2 90.09(9) . 2
C4 Mn1 C4 169.94(14) 2 .

loop_
_geom_bond_atom_site_label_1
_geom_bond_atom_site_label_2
_geom_bond_distance
_geom_bond_site_symmetry_2
Fe1 O2 2.323(2) .
Fe1 O2 2.323(2) 2
Fe1 N2 2.224(2) .
Fe1 N2 2.224(2) 2
Fe1 N3 2.143(3) .
Fe1 C4 2.223(3) 2
Fe1 C4 2.223(3) .
O2 C8 1.415(3) .
O2 C2 1.410(4) .
O2 Mn1 2.323(2) .
N2 C7 1.270(4) .
N2 C1 1.469(3) .
N2 Mn1 2.224(2) .
N3 C5 1.341(3) .
N3 C5 1.341(3) 2
N3 Mn1 2.143(3) .
N1 C4 1.076(4) .
C3 C7 1.509(3) .
C4 Mn1 2.223(3) .
C5 C6 1.395(4) .
C5 C7 1.490(3) .
C6 C9 1.379(3) .
C8 C1 1.502(5) .
C2 C2 1.481(7) 2
